data_2014518
loop_
_publ_author_name
'Harvey, Miguel Angel'
'Baggio, Sergio'
'Baggio, Ricardo'

_publ_section_title
;Diaqua(sulfato-\k<i>O</i>)[2,4,6-tris(2-pyridyl)-1,3,5-triazine-\k^3^<i>N</i>^1^,<i>N</i>^2^,<i>N</i>^6^]zinc(II)
 dihydrate
;
_journal_issue 10
_journal_name_full 'Acta Crystallographica Section C'
_journal_page_first m498
_journal_page_last m500
_journal_paper_doi 10.1107/S0108270104019821
_journal_volume 60
_journal_year 2004
_chemical_formula_iupac '[Zn (S O4) (C18 H12 N6) (H2 O)2] , 2H2 O'
_chemical_formula_moiety 'C18 H16 N6 O6 S Zn , 2H2 O'
_chemical_formula_sum 'C18 H20 N6 O8 S Zn'
_chemical_formula_weight 545.83
_chemical_name_systematic
;
Diaqua(sulfato-\kO)[2,4,6-tris(2-pyridyl)-1,3,5-triazine-
\k^3^N^1^,N^2^,N^6^]zinc(II) dihydrate
;
_space_group_IT_number 2
_symmetry_cell_setting triclinic
_symmetry_space_group_name_Hall '-P 1'
_symmetry_space_group_name_H-M 'P -1'
_atom_sites_solution_hydrogens geom
_atom_sites_solution_primary direct
_atom_sites_solution_secondary difmap
_audit_creation_method SHELXL97
_cell_angle_alpha 85.27(3)
_cell_angle_beta 75.38(3)
_cell_angle_gamma 75.82(3)
_cell_formula_units_Z 2
_cell_length_a 7.7120(15)
_cell_length_b 11.771(2)
_cell_length_c 12.523(3)
_cell_measurement_reflns_used 25
_cell_measurement_temperature 293(2)
_cell_measurement_theta_max 12.5
_cell_measurement_theta_min 7.5
_cell_volume 1066.2(4)
_computing_cell_refinement 'MSC/AFC Diffractometer Control Software'
_computing_data_collection
;MSC/AFC Diffractometer Control Software (Molecular Structure Corporation,
 1988)
;
_computing_data_reduction 'SHELXTL/PC (Sheldrick, 1994)'
_computing_molecular_graphics 'XP in SHELXTL/PC'
_computing_publication_material SHELXL97
_computing_structure_refinement 'SHELXL97 (Sheldrick, 1997)'
_computing_structure_solution 'SHELXS97 (Sheldrick, 1997)'
_diffrn_ambient_temperature 293(2)
_diffrn_measured_fraction_theta_full 1.000
_diffrn_measured_fraction_theta_max 0.992
_diffrn_measurement_device 'Rigaku AFC-6S'
_diffrn_measurement_method \w/2\q
_diffrn_radiation_monochromator graphite
_diffrn_radiation_source 'fine-focus sealed tube'
_diffrn_radiation_type MoK\a
_diffrn_radiation_wavelength 0.71073
_diffrn_reflns_av_R_equivalents 0.076
_diffrn_reflns_av_sigmaI/netI 0.175
_diffrn_reflns_limit_h_max 9
_diffrn_reflns_limit_h_min -9
_diffrn_reflns_limit_k_max 15
_diffrn_reflns_limit_k_min -14
_diffrn_reflns_limit_l_max 15
_diffrn_reflns_limit_l_min 0
_diffrn_reflns_number 5725
_diffrn_reflns_theta_full 25.00
_diffrn_reflns_theta_max 27.13
_diffrn_reflns_theta_min 1.68
_diffrn_standards_decay_% <2
_diffrn_standards_interval_count 150
_diffrn_standards_number 3
_exptl_absorpt_coefficient_mu 1.311
_exptl_absorpt_correction_T_max 0.85
_exptl_absorpt_correction_T_min 0.78
_exptl_absorpt_correction_type '\y scan'
_exptl_absorpt_process_details '(North et al., 1968)'
_exptl_crystal_colour colourless
_exptl_crystal_density_diffrn 1.700
_exptl_crystal_density_meas ?
_exptl_crystal_density_method 'not measured'
_exptl_crystal_description prism
_exptl_crystal_F_000 560
_exptl_crystal_size_max 0.32
_exptl_crystal_size_mid 0.12
_exptl_crystal_size_min 0.12
_refine_diff_density_max 0.901
_refine_diff_density_min -1.000
_refine_ls_extinction_method none
_refine_ls_goodness_of_fit_ref 0.916
_refine_ls_hydrogen_treatment mixed
_refine_ls_matrix_type full
_refine_ls_number_parameters 336
_refine_ls_number_reflns 4670
_refine_ls_number_restraints 18
_refine_ls_restrained_S_all 0.915
_refine_ls_R_factor_all 0.1830
_refine_ls_R_factor_gt 0.0577
_refine_ls_shift/su_max 0.014
_refine_ls_shift/su_mean 0.004
_refine_ls_structure_factor_coef Fsqd
_refine_ls_weighting_details 'calc w = 1/[\s^2^(Fo^2^)+(0.0697P)^2^] where P=(Fo^2^+2Fc^2^)/3'
_refine_ls_weighting_scheme calc
_refine_ls_wR_factor_gt 0.1045
_refine_ls_wR_factor_ref 0.1395
_reflns_number_gt 2117
_reflns_number_total 4670
_reflns_threshold_expression I>2\s(I)
_cod_data_source_file ob1195.cif
_cod_data_source_block I
_cod_depositor_comments
;
The following automatic conversions were performed:

'_exptl_crystal_density_meas' value 'not measured' was changed to '?'
- the value is perceived as not measured.

Automatic conversion script
Id: cif_fix_values 3008 2015-01-20 13:52:24Z robertas 
;
_cod_original_sg_symbol_H-M P-1
_cod_database_code 2014518
_cod_database_fobs_code 2014518

loop_
_symmetry_equiv_pos_as_xyz
'x, y, z'
'-x, -y, -z'

loop_
_atom_site_label
_atom_site_fract_x
_atom_site_fract_y
_atom_site_fract_z
_atom_site_U_iso_or_equiv
_atom_site_adp_type
_atom_site_calc_flag
_atom_site_refinement_flags
_atom_site_occupancy
_atom_site_disorder_assembly
_atom_site_disorder_group
_atom_site_type_symbol
Zn 0.43870(11) 0.25352(6) 0.22993(6) 0.0333(2) Uani d . 1 . . Zn
S 0.8222(2) 0.18460(11) 0.31375(12) 0.0329(4) Uani d . 1 . . S
O1 0.6709(5) 0.1558(3) 0.2765(3) 0.0372(10) Uani d . 1 . . O
O2 0.8625(6) 0.2949(3) 0.2610(3) 0.0421(11) Uani d . 1 . . O
O3 0.7713(7) 0.1986(4) 0.4363(3) 0.0555(13) Uani d . 1 . . O
O4 0.9891(6) 0.0891(3) 0.2813(3) 0.0470(11) Uani d . 1 . . O
N1 0.5972(6) 0.2460(4) 0.0502(4) 0.0330(12) Uani d . 1 . . N
N2 0.5250(6) 0.4088(3) 0.1935(3) 0.0224(10) Uani d . 1 . . N
N3 0.3277(6) 0.3528(3) 0.3827(4) 0.0315(12) Uani d . 1 . . N
N4 0.7050(7) 0.5254(4) 0.0741(4) 0.0353(12) Uani d . 1 . . N
N5 0.5491(7) 0.5848(4) 0.2597(4) 0.0382(12) Uani d . 1 . . N
N6 0.8074(7) 0.7348(4) 0.0321(4) 0.0412(13) Uani d . 1 . . N
C1 0.6251(8) 0.1633(5) -0.0203(5) 0.0386(15) Uani d . 1 . . C
H1 0.5776 0.0979 0.0046 0.046 Uiso calc R 1 . . H
C2 0.7237(9) 0.1674(5) -0.1324(5) 0.0487(18) Uani d . 1 . . C
H2 0.7373 0.1085 -0.1812 0.058 Uiso calc R 1 . . H
C3 0.7976(8) 0.2636(5) -0.1647(5) 0.0438(17) Uani d . 1 . . C
H3 0.8664 0.2689 -0.2367 0.053 Uiso calc R 1 . . H
C4 0.7726(9) 0.3511(5) -0.0938(4) 0.0373(16) Uani d . 1 . . C
H4 0.8211 0.4165 -0.1168 0.045 Uiso calc R 1 . . H
C5 0.6736(7) 0.3399(4) 0.0127(4) 0.0307(14) Uani d . 1 . . C
C6 0.6345(7) 0.4303(4) 0.0952(4) 0.0271(13) Uani d . 1 . . C
C7 0.6551(8) 0.6005(4) 0.1574(4) 0.0290(13) Uani d . 1 . . C
C8 0.4868(8) 0.4872(4) 0.2713(4) 0.0279(13) Uani d . 1 . . C
C9 0.3648(8) 0.4609(5) 0.3807(4) 0.0306(13) Uani d . 1 . . C
C10 0.3048(9) 0.5381(5) 0.4632(5) 0.0352(14) Uani d . 1 . . C
H10 0.3359 0.6103 0.4552 0.042 Uiso calc R 1 . . H
C11 0.1922(8) 0.5042(6) 0.5624(5) 0.0446(16) Uani d . 1 . . C
H11 0.1445 0.5541 0.6220 0.054 Uiso calc R 1 . . H
C12 0.1559(9) 0.3956(5) 0.5675(5) 0.0464(17) Uani d . 1 . . C
H12 0.0859 0.3703 0.6329 0.056 Uiso calc R 1 . . H
C13 0.2202(9) 0.3226(5) 0.4785(5) 0.0432(16) Uani d . 1 . . C
H13 0.1887 0.2506 0.4845 0.052 Uiso calc R 1 . . H
C14 0.7199(8) 0.7090(4) 0.1370(5) 0.0381(16) Uani d . 1 . . C
C15 0.6871(8) 0.7848(5) 0.2226(5) 0.0408(16) Uani d . 1 . . C
H15 0.6269 0.7655 0.2935 0.049 Uiso calc R 1 . . H
C16 0.7439(10) 0.8901(5) 0.2030(6) 0.0513(18) Uani d . 1 . . C
H16 0.7207 0.9424 0.2594 0.062 Uiso calc R 1 . . H
C17 0.8346(9) 0.9132(5) 0.0981(5) 0.0455(17) Uani d . 1 . . C
H17 0.8789 0.9810 0.0823 0.055 Uiso calc R 1 . . H
C18 0.8604(9) 0.8363(5) 0.0158(6) 0.0483(17) Uani d . 1 . . C
H18 0.9181 0.8559 -0.0555 0.058 Uiso calc R 1 . . H
O1W 0.3363(6) 0.1087(3) 0.2578(3) 0.0462(11) Uani d D 1 . . O
H1WA 0.392(4) 0.0627(16) 0.297(3) 0.025(16) Uiso d D 1 . . H
H1WB 0.2288(16) 0.1266(12) 0.293(3) 0.030 Uiso d D 1 . . H
O2W 0.1957(6) 0.3441(3) 0.1763(3) 0.0442(11) Uani d D 1 . . O
H2WB 0.213(3) 0.325(3) 0.1122(11) 0.053 Uiso d D 1 . . H
H2WA 0.1127(17) 0.314(3) 0.211(3) 0.053 Uiso d D 1 . . H
O3W 1.0003(9) 0.1261(5) 0.5924(4) 0.0720(16) Uani d D 1 . . O
H3WA 0.898(3) 0.154(4) 0.581(3) 0.08(3) Uiso d D 1 . . H
H3WB 1.012(8) 0.0549(7) 0.593(4) 0.15(4) Uiso d D 1 . . H
O4W 0.3851(14) -0.0249(8) 0.4424(7) 0.110(2) Uani d D 1 . . O
H4WB 0.296(11) 0.015(7) 0.485(9) 0.15(4) Uiso d D 1 . . H
H4WA 0.367(12) -0.091(3) 0.450(8) 0.14(4) Uiso d D 1 . . H

loop_
_atom_site_aniso_label
_atom_site_aniso_U_11
_atom_site_aniso_U_22
_atom_site_aniso_U_33
_atom_site_aniso_U_12
_atom_site_aniso_U_13
_atom_site_aniso_U_23
Zn 0.0419(5) 0.0253(3) 0.0273(4) -0.0143(3) 0.0053(3) 0.0080(3)
S 0.0335(9) 0.0264(7) 0.0360(9) -0.0100(7) -0.0036(7) 0.0103(6)
O1 0.031(2) 0.035(2) 0.039(2) -0.0061(18) -0.002(2) 0.0135(18)
O2 0.048(3) 0.0307(19) 0.048(2) -0.0271(19) 0.001(2) 0.0152(18)
O3 0.078(4) 0.063(3) 0.027(2) -0.032(3) -0.004(2) 0.007(2)
O4 0.035(3) 0.035(2) 0.063(3) -0.0104(19) 0.001(2) 0.016(2)
N1 0.035(3) 0.023(2) 0.033(3) -0.003(2) 0.002(2) 0.004(2)
N2 0.024(3) 0.026(2) 0.019(2) -0.0093(19) -0.006(2) -0.0010(18)
N3 0.030(3) 0.023(2) 0.037(3) -0.014(2) 0.004(2) 0.0132(19)
N4 0.041(3) 0.025(2) 0.036(3) -0.017(2) 0.002(2) 0.012(2)
N5 0.049(3) 0.033(2) 0.028(3) -0.014(2) 0.000(2) 0.011(2)
N6 0.035(3) 0.041(3) 0.042(3) -0.009(2) -0.006(3) 0.023(2)
C1 0.037(4) 0.036(3) 0.042(4) -0.017(3) -0.003(3) 0.007(3)
C2 0.049(4) 0.041(3) 0.049(4) -0.003(3) -0.001(4) -0.016(3)
C3 0.040(4) 0.054(4) 0.025(3) -0.017(3) 0.017(3) 0.007(3)
C4 0.056(4) 0.032(3) 0.023(3) -0.021(3) 0.000(3) 0.005(2)
C5 0.024(3) 0.033(3) 0.025(3) -0.007(2) 0.011(3) 0.004(2)
C6 0.023(3) 0.024(2) 0.025(3) -0.002(2) 0.003(2) 0.017(2)
C7 0.037(4) 0.020(2) 0.031(3) -0.009(2) -0.010(3) 0.008(2)
C8 0.042(4) 0.023(3) 0.017(3) -0.006(3) -0.008(3) 0.008(2)
C9 0.033(4) 0.037(3) 0.023(3) -0.011(3) -0.009(3) 0.011(2)
C10 0.045(4) 0.025(3) 0.029(3) -0.005(3) 0.001(3) -0.005(2)
C11 0.025(4) 0.059(4) 0.048(4) -0.007(3) -0.006(3) -0.004(3)
C12 0.055(4) 0.052(3) 0.021(3) -0.012(3) 0.007(3) 0.012(3)
C13 0.050(4) 0.049(4) 0.030(3) -0.020(3) -0.007(3) 0.017(3)
C14 0.040(4) 0.025(3) 0.037(4) -0.001(3) 0.006(3) 0.001(3)
C15 0.036(4) 0.037(3) 0.049(4) -0.020(3) 0.000(3) 0.008(3)
C16 0.068(5) 0.031(3) 0.059(5) -0.023(3) -0.014(4) 0.006(3)
C17 0.059(5) 0.024(3) 0.056(4) -0.026(3) -0.003(4) 0.008(3)
C18 0.054(4) 0.038(3) 0.055(3) -0.028(3) -0.006(3) 0.023(3)
O1W 0.039(3) 0.030(2) 0.064(3) -0.005(2) -0.010(2) 0.017(2)
O2W 0.049(3) 0.044(2) 0.038(3) -0.025(2) 0.002(2) 0.007(2)
O3W 0.092(5) 0.066(4) 0.070(4) -0.044(3) -0.029(3) 0.039(3)
O4W 0.185(8) 0.101(5) 0.079(5) -0.095(6) -0.054(5) 0.062(4)

loop_
_atom_type_symbol
_atom_type_description
_atom_type_scat_dispersion_real
_atom_type_scat_dispersion_imag
_atom_type_scat_source
C C 0.0033 0.0016 'International Tables Vol C Tables 4.2.6.8 and 6.1.1.4'
H H 0.0000 0.0000 'International Tables Vol C Tables 4.2.6.8 and 6.1.1.4'
N N 0.0061 0.0033 'International Tables Vol C Tables 4.2.6.8 and 6.1.1.4'
O O 0.0106 0.0060 'International Tables Vol C Tables 4.2.6.8 and 6.1.1.4'
S S 0.1246 0.1234 'International Tables Vol C Tables 4.2.6.8 and 6.1.1.4'
Zn Zn 0.2839 1.4301 'International Tables Vol C Tables 4.2.6.8 and 6.1.1.4'

loop_
_geom_angle_atom_site_label_1
_geom_angle_atom_site_label_2
_geom_angle_atom_site_label_3
_geom_angle
_geom_angle_publ_flag
O1W Zn O1 87.93(17) y
O1W Zn N2 174.68(19) y
O1 Zn N2 97.22(16) y
O1W Zn O2W 88.71(17) y
O1 Zn O2W 175.89(15) y
N2 Zn O2W 86.09(16) y
O1W Zn N3 105.84(16) y
O1 Zn N3 94.99(16) y
N2 Zn N3 75.17(15) y
O2W Zn N3 88.19(16) y
O1W Zn N1 105.48(16) y
O1 Zn N1 90.39(16) y
N2 Zn N1 73.25(15) y
O2W Zn N1 88.23(17) y
N3 Zn N1 148.38(15) y
O2 S O4 108.6(2) no
O2 S O1 110.5(2) no
O4 S O1 108.5(2) no
O2 S O3 108.3(2) no
O4 S O3 110.2(3) no
O1 S O3 110.7(2) no
S O1 Zn 134.5(2) ?
C1 N1 C5 117.0(5) ?
C1 N1 Zn 128.0(4) ?
C5 N1 Zn 115.0(3) ?
C8 N2 C6 117.2(4) ?
C8 N2 Zn 120.0(3) ?
C6 N2 Zn 122.6(3) ?
C13 N3 C9 115.1(5) ?
C13 N3 Zn 128.1(4) ?
C9 N3 Zn 116.8(3) ?
C6 N4 C7 115.1(5) ?
C8 N5 C7 113.9(4) ?
C18 N6 C14 117.0(5) ?
N1 C1 C2 124.0(5) ?
N1 C1 H1 118.0 ?
C2 C1 H1 118.0 ?
C3 C2 C1 116.1(5) ?
C3 C2 H2 122.0 ?
C1 C2 H2 122.0 ?
C4 C3 C2 121.7(5) ?
C4 C3 H3 119.1 ?
C2 C3 H3 119.1 ?
C3 C4 C5 118.0(5) ?
C3 C4 H4 121.0 ?
C5 C4 H4 121.0 ?
N1 C5 C4 123.2(5) ?
N1 C5 C6 114.2(4) ?
C4 C5 C6 122.5(5) ?
N4 C6 N2 123.2(5) ?
N4 C6 C5 122.1(5) ?
N2 C6 C5 114.7(4) ?
N4 C7 N5 125.7(5) ?
N4 C7 C14 117.4(5) ?
N5 C7 C14 116.8(5) ?
N2 C8 N5 124.9(5) ?
N2 C8 C9 116.2(5) ?
N5 C8 C9 118.9(4) ?
C10 C9 N3 126.7(5) ?
C10 C9 C8 121.6(5) ?
N3 C9 C8 111.7(4) ?
C9 C10 C11 116.9(6) ?
C9 C10 H10 121.5 ?
C11 C10 H10 121.5 ?
C12 C11 C10 117.6(6) ?
C12 C11 H11 121.2 ?
C10 C11 H11 121.2 ?
C11 C12 C13 121.7(6) ?
C11 C12 H12 119.1 ?
C13 C12 H12 119.1 ?
N3 C13 C12 121.9(6) ?
N3 C13 H13 119.1 ?
C12 C13 H13 119.1 ?
N6 C14 C15 121.3(5) ?
N6 C14 C7 118.6(5) ?
C15 C14 C7 120.1(5) ?
C14 C15 C16 120.3(6) ?
C14 C15 H15 119.8 ?
C16 C15 H15 119.8 ?
C17 C16 C15 117.5(6) ?
C17 C16 H16 121.2 ?
C15 C16 H16 121.2 ?
C16 C17 C18 119.8(5) ?
C16 C17 H17 120.1 ?
C18 C17 H17 120.1 ?
N6 C18 C17 123.9(6) ?
N6 C18 H18 118.0 ?
C17 C18 H18 118.0 ?
H1WA O1W H1WB 106(2) ?
H2WB O2W H2WA 105(2) ?
H3WA O3W H3WB 104(3) ?
H4WB O4W H4WA 104(5) ?

loop_
_geom_bond_atom_site_label_1
_geom_bond_atom_site_label_2
_geom_bond_site_symmetry_2
_geom_bond_distance
_geom_bond_publ_flag
Zn O1W . 2.019(4) y
Zn O1 . 2.068(4) y
Zn N2 . 2.073(4) y
Zn O2W . 2.154(5) y
Zn N3 . 2.193(4) y
Zn N1 . 2.271(4) y
S O2 . 1.474(4) y
S O4 . 1.479(4) y
S O1 . 1.480(4) y
S O3 . 1.498(4) y
N1 C1 . 1.311(7) ?
N1 C5 . 1.372(6) ?
N2 C8 . 1.326(6) ?
N2 C6 . 1.349(6) ?
N3 C13 . 1.350(7) ?
N3 C9 . 1.369(6) ?
N4 C6 . 1.340(6) ?
N4 C7 . 1.343(6) ?
N5 C8 . 1.334(6) ?
N5 C7 . 1.360(7) ?
N6 C18 . 1.339(7) ?
N6 C14 . 1.364(7) ?
C1 C2 . 1.422(8) ?
C1 H1 . 0.9300 ?
C2 C3 . 1.377(8) ?
C2 H2 . 0.9300 ?
C3 C4 . 1.362(7) ?
C3 H3 . 0.9300 ?
C4 C5 . 1.373(7) ?
C4 H4 . 0.9300 ?
C5 C6 . 1.469(7) ?
C7 C14 . 1.463(7) ?
C8 C9 . 1.510(7) ?
C9 C10 . 1.346(7) ?
C10 C11 . 1.414(8) ?
C10 H10 . 0.9300 ?
C11 C12 . 1.368(8) ?
C11 H11 . 0.9300 ?
C12 C13 . 1.377(8) ?
C12 H12 . 0.9300 ?
C13 H13 . 0.9300 ?
C14 C15 . 1.386(7) ?
C15 C16 . 1.396(8) ?
C15 H15 . 0.9300 ?
C16 C17 . 1.364(8) ?
C16 H16 . 0.9300 ?
C17 C18 . 1.372(8) ?
C17 H17 . 0.9300 ?
C18 H18 . 0.9300 ?
O1W H1WA . 0.82(2) ?
O1W H1WB . 0.82(2) ?
O2W H2WA . 0.82(3) ?
O2W H2WB . 0.82(3) ?
O3W H3WA . 0.82(3) ?
O3W H3WB . 0.82(2) ?
O4W H4WA . 0.82(3) ?
O4W H4WB . 0.82(5) ?

loop_
_geom_hbond_atom_site_label_D
_geom_hbond_atom_site_label_H
_geom_hbond_atom_site_label_A
_geom_hbond_site_symmetry_A
_geom_hbond_distance_DH
_geom_hbond_distance_HA
_geom_hbond_distance_DA
_geom_hbond_angle_DHA
O1W H1WA O4W . 0.82(2) 2.01(2) 2.741(8) 148(3)
O1W H1WB O4 1_455 0.82(2) 2.04(2) 2.684(6) 135(3)
O2W H2WA O2 1_455 0.82(3) 1.93(2) 2.705(6) 156.1(14)
O2W H2WB N6 2_665 0.82(3) 2.05(2) 2.849(6) 165(4)
O3W H3WA O3 . 0.82(3) 2.23(2) 2.898(8) 139(3)
O3W H3WB O4 2_756 0.82(2) 2.21(3) 2.868(7) 137(4)
O4W H4WA O3 2_656 0.82(3) 2.09(6) 2.778(7) 141(8)
O4W H4WB O3W 1_455 0.82(5) 2.45(6) 3.263(14) 171(12)
C11 H11 O2 2_666 0.93 2.38 3.250(7) 156
C13 H13 O3W 1_455 0.93 2.41 3.228(8) 147
